data_4303955
loop_
_publ_author_name
'P. Fern\'andez'
'A. Sousa-Pedrares'
'J. Romero'
'J. A. Garc\'ia-V\'azquez'
'A. Sousa'
'P. P\'erez-Lourido'

_publ_section_title
;
Zinc(II), Cadmium(II), Mercury(II), and Ethylmercury(II) Complexes of
Phosphinothiol Ligands
;
_journal_name_full 'Inorganic Chemistry'
_journal_page_first 2121
_journal_page_last 2132
_journal_paper_doi 10.1021/ic7005925
_journal_volume 47
_journal_year 2008
_chemical_formula_sum 'C50 H42 N4 P2 S4 Zn2'
_chemical_formula_weight 1019.80
_chemical_name_systematic
; 
 ? 
;
_space_group_IT_number 14
_symmetry_cell_setting monoclinic
_symmetry_space_group_name_Hall '-P 2ybc'
_symmetry_space_group_name_H-M 'P 1 21/c 1'
_atom_sites_solution_hydrogens geom
_atom_sites_solution_primary direct
_atom_sites_solution_secondary difmap
_audit_creation_method SHELXL-97
_cell_angle_alpha 90.00
_cell_angle_beta 103.548(4)
_cell_angle_gamma 90.00
_cell_formula_units_Z 4
_cell_length_a 11.283(2)
_cell_length_b 18.627(4)
_cell_length_c 23.290(4)
_cell_measurement_reflns_used 909
_cell_measurement_temperature 293(2)
_cell_measurement_theta_max 25.98
_cell_measurement_theta_min 2.26
_cell_volume 4758.6(16)
_computing_cell_refinement 'BRUKER Smart'
_computing_data_collection 'BRUKER Smart'
_computing_structure_refinement 'SHELXL-97 (Sheldrick, 1997)'
_computing_structure_solution 'SHELXS-97 (Sheldrick, 1990)'
_diffrn_ambient_temperature 293(2)
_diffrn_measured_fraction_theta_full 0.996
_diffrn_measured_fraction_theta_max 0.996
_diffrn_measurement_device_type 'Smart-CCD-1000 BRUKER'
_diffrn_measurement_method 'omega scans'
_diffrn_radiation_monochromator graphite
_diffrn_radiation_source 'fine-focus sealed tube'
_diffrn_radiation_type MoK\a
_diffrn_radiation_wavelength 0.71073
_diffrn_reflns_av_R_equivalents 0.0427
_diffrn_reflns_av_sigmaI/netI 0.0490
_diffrn_reflns_limit_h_max 13
_diffrn_reflns_limit_h_min -14
_diffrn_reflns_limit_k_max 23
_diffrn_reflns_limit_k_min 0
_diffrn_reflns_limit_l_max 29
_diffrn_reflns_limit_l_min 0
_diffrn_reflns_number 30492
_diffrn_reflns_theta_full 26.42
_diffrn_reflns_theta_max 26.42
_diffrn_reflns_theta_min 1.42
_exptl_absorpt_coefficient_mu 1.290
_exptl_absorpt_correction_T_max 0.8711
_exptl_absorpt_correction_T_min 0.6905
_exptl_absorpt_correction_type multi-scan
_exptl_crystal_colour Colourless
_exptl_crystal_density_diffrn 1.423
_exptl_crystal_density_method 'not measured'
_exptl_crystal_description Prism
_exptl_crystal_F_000 2096
_exptl_crystal_size_max 0.31
_exptl_crystal_size_mid 0.13
_exptl_crystal_size_min 0.11
_refine_diff_density_max 0.733
_refine_diff_density_min -0.338
_refine_diff_density_rms 0.071
_refine_ls_extinction_method none
_refine_ls_goodness_of_fit_ref 1.049
_refine_ls_hydrogen_treatment constr
_refine_ls_matrix_type full
_refine_ls_number_parameters 561
_refine_ls_number_reflns 9748
_refine_ls_number_restraints 0
_refine_ls_restrained_S_all 1.049
_refine_ls_R_factor_all 0.0873
_refine_ls_R_factor_gt 0.0380
_refine_ls_shift/su_max 0.001
_refine_ls_shift/su_mean 0.000
_refine_ls_structure_factor_coef Fsqd
_refine_ls_weighting_details 'calc w=1/[\s^2^(Fo^2^)+(0.0352P)^2^+3.7419P] where P=(Fo^2^+2Fc^2^)/3'
_refine_ls_weighting_scheme calc
_refine_ls_wR_factor_gt 0.0817
_refine_ls_wR_factor_ref 0.1049
_reflns_number_gt 6047
_reflns_number_total 9748
_reflns_threshold_expression >2sigma(I)
_cod_data_source_file ic7005925_03.cif
_cod_data_source_block p222
_cod_depositor_comments
;
The following automatic conversions were performed:
'_symmetry_cell_setting' value 'Monoclinic' changed to 'monoclinic'
according to '/home/saulius/struct/CIF-dictionaries/cif_core.dic'
dictionary named 'cif_core.dic' version 2.4.1 from 2010-06-29.

Automatic conversion script
Id: cif_fix_enum 1527 2010-12-29 10:47:43Z saulius 
;
_cod_original_cell_volume 4758.9(15)
_cod_database_code 4303955

loop_
_symmetry_equiv_pos_as_xyz
'x, y, z'
'-x, y+1/2, -z+1/2'
'-x, -y, -z'
'x, -y-1/2, z-1/2'

loop_
_atom_site_label
_atom_site_type_symbol
_atom_site_fract_x
_atom_site_fract_y
_atom_site_fract_z
_atom_site_U_iso_or_equiv
_atom_site_adp_type
_atom_site_occupancy
_atom_site_symmetry_multiplicity
_atom_site_calc_flag
_atom_site_refinement_flags
_atom_site_disorder_assembly
_atom_site_disorder_group
Zn1 Zn 0.13201(4) 0.48014(2) 0.256418(17) 0.03693(11) Uani 1 1 d . . .
Zn2 Zn 0.36685(4) 0.29076(2) 0.252605(18) 0.03786(12) Uani 1 1 d . . .
S1 S -0.06512(9) 0.44246(5) 0.24693(4) 0.0469(2) Uani 1 1 d . . .
S2 S 0.18773(8) 0.32324(5) 0.19035(4) 0.0416(2) Uani 1 1 d . . .
S3 S 0.56148(9) 0.33184(5) 0.26113(5) 0.0497(3) Uani 1 1 d . . .
S4 S 0.30944(8) 0.44661(5) 0.32032(4) 0.0415(2) Uani 1 1 d . . .
P1 P 0.10445(7) 0.47696(4) 0.15035(4) 0.02995(19) Uani 1 1 d . . .
P2 P 0.39551(7) 0.29159(5) 0.35776(4) 0.0312(2) Uani 1 1 d . . .
N1 N 0.1200(2) 0.59269(14) 0.26848(12) 0.0381(7) Uani 1 1 d . . .
N2 N 0.3820(3) 0.17925(14) 0.23486(12) 0.0385(7) Uani 1 1 d . . .
C1 C -0.0436(3) 0.43367(17) 0.12861(15) 0.0339(8) Uani 1 1 d . . .
C2 C -0.1123(3) 0.42182(17) 0.17098(15) 0.0356(8) Uani 1 1 d . . .
C3 C -0.2273(3) 0.38979(19) 0.15140(19) 0.0497(10) Uani 1 1 d . . .
H3 H -0.2755 0.3823 0.1782 0.060 Uiso 1 1 calc R . .
C4 C -0.2702(4) 0.3692(2) 0.0937(2) 0.0609(12) Uani 1 1 d . . .
H4 H -0.3472 0.3487 0.0819 0.073 Uiso 1 1 calc R . .
C5 C -0.1999(4) 0.3788(2) 0.05290(19) 0.0580(11) Uani 1 1 d . . .
H5 H -0.2279 0.3635 0.0141 0.070 Uiso 1 1 calc R . .
C6 C -0.0876(3) 0.41144(19) 0.07087(16) 0.0450(9) Uani 1 1 d . . .
H6 H -0.0404 0.4187 0.0436 0.054 Uiso 1 1 calc R . .
C7 C 0.2014(3) 0.42939(17) 0.11114(14) 0.0312(7) Uani 1 1 d . . .
C8 C 0.2425(3) 0.36099(18) 0.13203(14) 0.0352(8) Uani 1 1 d . . .
C9 C 0.3226(3) 0.3246(2) 0.10473(16) 0.0492(10) Uani 1 1 d . . .
H9 H 0.3511 0.2793 0.1181 0.059 Uiso 1 1 calc R . .
C10 C 0.3599(3) 0.3554(2) 0.05793(17) 0.0536(11) Uani 1 1 d . . .
H10 H 0.4149 0.3312 0.0408 0.064 Uiso 1 1 calc R . .
C11 C 0.3166(3) 0.4216(2) 0.03644(17) 0.0517(10) Uani 1 1 d . . .
H11 H 0.3404 0.4413 0.0042 0.062 Uiso 1 1 calc R . .
C12 C 0.2376(3) 0.4584(2) 0.06303(15) 0.0420(9) Uani 1 1 d . . .
H12 H 0.2083 0.5031 0.0486 0.050 Uiso 1 1 calc R . .
C13 C 0.0839(3) 0.56622(17) 0.11688(14) 0.0329(7) Uani 1 1 d . . .
C14 C -0.0241(3) 0.59016(19) 0.08106(16) 0.0428(9) Uani 1 1 d . . .
H14 H -0.0891 0.5585 0.0694 0.051 Uiso 1 1 calc R . .
C15 C -0.0366(4) 0.6612(2) 0.06226(18) 0.0568(11) Uani 1 1 d . . .
H15 H -0.1097 0.6767 0.0379 0.068 Uiso 1 1 calc R . .
C16 C 0.0578(4) 0.7084(2) 0.07936(18) 0.0561(11) Uani 1 1 d . . .
H16 H 0.0486 0.7560 0.0672 0.067 Uiso 1 1 calc R . .
C17 C 0.1661(4) 0.6853(2) 0.11440(18) 0.0550(10) Uani 1 1 d . . .
H17 H 0.2307 0.7172 0.1256 0.066 Uiso 1 1 calc R . .
C18 C 0.1798(3) 0.61516(19) 0.13312(17) 0.0465(9) Uani 1 1 d . . .
H18 H 0.2538 0.6001 0.1569 0.056 Uiso 1 1 calc R . .
C19 C 0.0188(3) 0.6283(2) 0.24350(18) 0.0508(10) Uani 1 1 d . . .
H19 H -0.0516 0.6022 0.2277 0.061 Uiso 1 1 calc R . .
C20 C 0.0137(4) 0.7018(2) 0.24004(19) 0.0590(11) Uani 1 1 d . . .
H20 H -0.0590 0.7247 0.2223 0.071 Uiso 1 1 calc R . .
C21 C 0.1156(4) 0.7411(2) 0.26266(19) 0.0642(12) Uani 1 1 d . . .
H21 H 0.1145 0.7909 0.2600 0.077 Uiso 1 1 calc R . .
C22 C 0.2202(4) 0.7051(2) 0.28963(19) 0.0628(12) Uani 1 1 d . . .
H22 H 0.2912 0.7303 0.3060 0.075 Uiso 1 1 calc R . .
C23 C 0.2188(3) 0.6319(2) 0.29214(17) 0.0484(10) Uani 1 1 d . . .
H23 H 0.2897 0.6081 0.3111 0.058 Uiso 1 1 calc R . .
C24 C 0.5458(3) 0.33210(17) 0.38016(16) 0.0377(8) Uani 1 1 d . . .
C25 C 0.6121(3) 0.34710(17) 0.33766(17) 0.0412(9) Uani 1 1 d . . .
C26 C 0.7285(3) 0.3781(2) 0.3576(2) 0.0570(11) Uani 1 1 d . . .
H26 H 0.7752 0.3877 0.3305 0.068 Uiso 1 1 calc R . .
C27 C 0.7743(4) 0.3942(2) 0.4155(2) 0.0715(14) Uani 1 1 d . . .
H27 H 0.8509 0.4153 0.4271 0.086 Uiso 1 1 calc R . .
C28 C 0.7090(4) 0.3799(2) 0.4572(2) 0.0695(13) Uani 1 1 d . . .
H28 H 0.7409 0.3909 0.4968 0.083 Uiso 1 1 calc R . .
C29 C 0.5945(4) 0.3486(2) 0.43908(18) 0.0529(10) Uani 1 1 d . . .
H29 H 0.5497 0.3386 0.4669 0.064 Uiso 1 1 calc R . .
C30 C 0.3007(3) 0.33822(17) 0.39876(14) 0.0331(7) Uani 1 1 d . . .
C31 C 0.2577(3) 0.40680(18) 0.37898(15) 0.0369(8) Uani 1 1 d . . .
C32 C 0.1807(3) 0.4420(2) 0.40824(17) 0.0505(10) Uani 1 1 d . . .
H32 H 0.1502 0.4870 0.3952 0.061 Uiso 1 1 calc R . .
C33 C 0.1488(4) 0.4113(2) 0.45640(18) 0.0586(11) Uani 1 1 d . . .
H33 H 0.0965 0.4355 0.4752 0.070 Uiso 1 1 calc R . .
C34 C 0.1939(4) 0.3448(2) 0.47688(17) 0.0540(10) Uani 1 1 d . . .
H34 H 0.1741 0.3249 0.5100 0.065 Uiso 1 1 calc R . .
C35 C 0.2688(3) 0.3081(2) 0.44764(16) 0.0445(9) Uani 1 1 d . . .
H35 H 0.2980 0.2629 0.4608 0.053 Uiso 1 1 calc R . .
C36 C 0.4113(3) 0.19935(17) 0.38523(14) 0.0322(7) Uani 1 1 d . . .
C37 C 0.3136(3) 0.15344(19) 0.36485(16) 0.0453(9) Uani 1 1 d . . .
H37 H 0.2396 0.1724 0.3442 0.054 Uiso 1 1 calc R . .
C38 C 0.3236(3) 0.08040(19) 0.37445(17) 0.0483(9) Uani 1 1 d . . .
H38 H 0.2572 0.0505 0.3602 0.058 Uiso 1 1 calc R . .
C39 C 0.4319(4) 0.05230(19) 0.40497(17) 0.0476(9) Uani 1 1 d . . .
H39 H 0.4403 0.0030 0.4106 0.057 Uiso 1 1 calc R . .
C40 C 0.5276(4) 0.0969(2) 0.42719(18) 0.0533(10) Uani 1 1 d . . .
H40 H 0.6001 0.0777 0.4493 0.064 Uiso 1 1 calc R . .
C41 C 0.5187(3) 0.1699(2) 0.41747(16) 0.0452(9) Uani 1 1 d . . .
H41 H 0.5852 0.1994 0.4327 0.054 Uiso 1 1 calc R . .
C42 C 0.2867(3) 0.1407(2) 0.20649(17) 0.0492(10) Uani 1 1 d . . .
H42 H 0.2152 0.1647 0.1889 0.059 Uiso 1 1 calc R . .
C43 C 0.2888(4) 0.0672(2) 0.2019(2) 0.0660(12) Uani 1 1 d . . .
H43 H 0.2198 0.0420 0.1825 0.079 Uiso 1 1 calc R . .
C44 C 0.3949(4) 0.0319(2) 0.2267(2) 0.0667(12) Uani 1 1 d . . .
H44 H 0.3992 -0.0178 0.2245 0.080 Uiso 1 1 calc R . .
C45 C 0.4936(4) 0.0703(2) 0.25437(19) 0.0593(11) Uani 1 1 d . . .
H45 H 0.5668 0.0473 0.2709 0.071 Uiso 1 1 calc R . .
C46 C 0.4846(3) 0.14337(19) 0.25782(17) 0.0466(9) Uani 1 1 d . . .
H46 H 0.5530 0.1692 0.2770 0.056 Uiso 1 1 calc R . .
N1S N 1.0188(5) 0.4129(3) 0.5858(3) 0.1177(19) Uani 1 1 d . . .
C1S C 0.9853(5) 0.3565(4) 0.5849(2) 0.0821(16) Uani 1 1 d . . .
C2S C 0.9415(6) 0.2842(3) 0.5830(3) 0.121(2) Uani 1 1 d . . .
H2S1 H 0.8581 0.2843 0.5859 0.181 Uiso 1 1 calc R . .
H2S2 H 0.9900 0.2575 0.6153 0.181 Uiso 1 1 calc R . .
H2S3 H 0.9472 0.2623 0.5464 0.181 Uiso 1 1 calc R . .
N2S N 0.5263(6) 0.3216(4) 0.5923(3) 0.140(3) Uani 1 1 d . . .
C3S C 0.4911(6) 0.3770(4) 0.5823(2) 0.096(2) Uani 1 1 d . . .
C4S C 0.4470(7) 0.4478(4) 0.5697(3) 0.135(3) Uani 1 1 d . . .
H4S1 H 0.4378 0.4574 0.5284 0.202 Uiso 1 1 calc R . .
H4S2 H 0.5039 0.4812 0.5925 0.202 Uiso 1 1 calc R . .
H4S3 H 0.3695 0.4526 0.5797 0.202 Uiso 1 1 calc R . .

loop_
_atom_site_aniso_label
_atom_site_aniso_U_11
_atom_site_aniso_U_22
_atom_site_aniso_U_33
_atom_site_aniso_U_23
_atom_site_aniso_U_13
_atom_site_aniso_U_12
Zn1 0.0381(2) 0.0309(2) 0.0410(2) 0.00326(18) 0.00772(18) 0.00011(17)
Zn2 0.0403(2) 0.0304(2) 0.0428(2) 0.00344(18) 0.00958(19) 0.00155(17)
S1 0.0487(6) 0.0425(5) 0.0567(6) -0.0040(4) 0.0270(5) -0.0109(4)
S2 0.0417(5) 0.0352(5) 0.0479(5) 0.0097(4) 0.0107(4) 0.0063(4)
S3 0.0506(6) 0.0408(5) 0.0663(7) -0.0036(5) 0.0310(5) -0.0104(4)
S4 0.0413(5) 0.0342(5) 0.0477(5) 0.0077(4) 0.0079(4) 0.0056(4)
P1 0.0273(4) 0.0276(4) 0.0345(5) 0.0035(4) 0.0065(4) 0.0004(3)
P2 0.0272(5) 0.0283(5) 0.0378(5) 0.0036(4) 0.0069(4) 0.0013(3)
N1 0.0352(16) 0.0314(16) 0.0468(17) -0.0017(13) 0.0075(14) 0.0005(13)
N2 0.0414(17) 0.0298(15) 0.0448(17) -0.0017(13) 0.0108(14) 0.0038(13)
C1 0.0273(17) 0.0268(17) 0.046(2) 0.0054(15) 0.0053(15) 0.0002(14)
C2 0.0299(18) 0.0264(17) 0.051(2) 0.0069(15) 0.0098(16) 0.0013(14)
C3 0.030(2) 0.042(2) 0.078(3) 0.013(2) 0.015(2) -0.0005(16)
C4 0.035(2) 0.055(3) 0.083(3) 0.013(2) -0.006(2) -0.0092(19)
C5 0.049(3) 0.058(3) 0.057(3) 0.002(2) -0.007(2) -0.008(2)
C6 0.039(2) 0.045(2) 0.045(2) 0.0065(17) -0.0005(17) -0.0016(17)
C7 0.0272(17) 0.0333(18) 0.0325(18) -0.0028(14) 0.0056(14) -0.0031(14)
C8 0.0274(18) 0.038(2) 0.0390(19) -0.0038(15) 0.0046(15) 0.0013(14)
C9 0.046(2) 0.050(2) 0.051(2) -0.0104(19) 0.0095(19) 0.0119(18)
C10 0.040(2) 0.071(3) 0.052(2) -0.026(2) 0.0165(19) -0.002(2)
C11 0.050(2) 0.067(3) 0.041(2) -0.008(2) 0.0185(19) -0.014(2)
C12 0.039(2) 0.044(2) 0.042(2) 0.0027(17) 0.0098(17) -0.0046(16)
C13 0.0316(18) 0.0307(18) 0.0371(19) 0.0036(15) 0.0092(15) 0.0021(14)
C14 0.037(2) 0.036(2) 0.052(2) 0.0054(17) 0.0029(17) -0.0023(16)
C15 0.050(2) 0.046(2) 0.068(3) 0.019(2) 0.000(2) 0.0092(19)
C16 0.065(3) 0.033(2) 0.070(3) 0.013(2) 0.015(2) 0.002(2)
C17 0.055(3) 0.039(2) 0.072(3) 0.002(2) 0.015(2) -0.0098(19)
C18 0.039(2) 0.038(2) 0.059(2) 0.0061(18) 0.0051(18) -0.0025(16)
C19 0.040(2) 0.041(2) 0.067(3) -0.009(2) 0.006(2) 0.0014(18)
C20 0.058(3) 0.038(2) 0.074(3) -0.007(2) 0.002(2) 0.016(2)
C21 0.079(3) 0.029(2) 0.079(3) -0.007(2) 0.009(3) 0.004(2)
C22 0.062(3) 0.040(2) 0.083(3) -0.011(2) 0.009(2) -0.009(2)
C23 0.041(2) 0.040(2) 0.061(3) -0.0058(18) 0.0050(19) 0.0016(17)
C24 0.0328(19) 0.0250(18) 0.051(2) 0.0041(15) 0.0019(17) 0.0013(14)
C25 0.0316(19) 0.0249(18) 0.067(2) 0.0082(17) 0.0107(18) 0.0015(14)
C26 0.036(2) 0.041(2) 0.095(4) 0.007(2) 0.016(2) -0.0021(17)
C27 0.039(3) 0.059(3) 0.106(4) 0.009(3) -0.005(3) -0.012(2)
C28 0.047(3) 0.069(3) 0.076(3) -0.002(3) -0.018(2) -0.008(2)
C29 0.046(2) 0.049(2) 0.059(3) 0.005(2) 0.002(2) -0.0026(19)
C30 0.0297(18) 0.0311(18) 0.0380(19) -0.0011(14) 0.0069(15) -0.0011(14)
C31 0.0325(19) 0.0360(19) 0.040(2) -0.0017(15) 0.0040(16) 0.0022(15)
C32 0.049(2) 0.050(2) 0.053(2) -0.0004(19) 0.013(2) 0.0149(19)
C33 0.049(2) 0.072(3) 0.061(3) -0.013(2) 0.024(2) 0.007(2)
C34 0.054(3) 0.063(3) 0.050(2) 0.000(2) 0.022(2) -0.005(2)
C35 0.044(2) 0.042(2) 0.048(2) 0.0039(17) 0.0143(18) 0.0004(17)
C36 0.0308(18) 0.0301(18) 0.0366(18) 0.0047(14) 0.0095(15) 0.0020(14)
C37 0.035(2) 0.039(2) 0.059(2) 0.0086(18) 0.0055(18) 0.0015(16)
C38 0.047(2) 0.037(2) 0.060(3) 0.0031(18) 0.010(2) -0.0094(17)
C39 0.060(3) 0.0281(19) 0.058(2) 0.0070(17) 0.020(2) 0.0036(18)
C40 0.045(2) 0.038(2) 0.071(3) 0.012(2) 0.001(2) 0.0128(18)
C41 0.035(2) 0.041(2) 0.057(2) 0.0027(18) 0.0033(18) 0.0017(16)
C42 0.044(2) 0.035(2) 0.064(3) -0.0036(18) 0.004(2) 0.0011(17)
C43 0.060(3) 0.042(2) 0.087(3) -0.016(2) 0.000(2) -0.008(2)
C44 0.076(3) 0.035(2) 0.086(3) -0.009(2) 0.012(3) 0.004(2)
C45 0.056(3) 0.043(2) 0.071(3) -0.007(2) -0.002(2) 0.015(2)
C46 0.043(2) 0.039(2) 0.057(2) -0.0052(18) 0.0100(19) 0.0025(17)
N1S 0.113(4) 0.100(4) 0.142(5) -0.015(4) 0.034(4) 0.015(4)
C1S 0.080(4) 0.089(4) 0.075(4) -0.005(4) 0.012(3) 0.017(3)
C2S 0.154(6) 0.096(5) 0.100(5) 0.015(4) 0.007(4) -0.006(4)
N2S 0.135(5) 0.132(6) 0.127(5) 0.025(4) -0.023(4) -0.017(5)
C3S 0.104(5) 0.116(6) 0.053(3) 0.006(4) -0.009(3) -0.034(5)
C4S 0.166(7) 0.096(5) 0.116(6) -0.014(4) -0.017(5) -0.014(5)

loop_
_atom_type_symbol
_atom_type_description
_atom_type_scat_dispersion_real
_atom_type_scat_dispersion_imag
_atom_type_scat_source
C C 0.0033 0.0016 'International Tables Vol C Tables 4.2.6.8 and 6.1.1.4'
H H 0.0000 0.0000 'International Tables Vol C Tables 4.2.6.8 and 6.1.1.4'
P P 0.1023 0.0942 'International Tables Vol C Tables 4.2.6.8 and 6.1.1.4'
S S 0.1246 0.1234 'International Tables Vol C Tables 4.2.6.8 and 6.1.1.4'
Zn Zn 0.2839 1.4301 'International Tables Vol C Tables 4.2.6.8 and 6.1.1.4'
N N 0.0061 0.0033 'International Tables Vol C Tables 4.2.6.8 and 6.1.1.4'

loop_
_geom_angle_atom_site_label_1
_geom_angle_atom_site_label_2
_geom_angle_atom_site_label_3
_geom_angle
_geom_angle_site_symmetry_1
_geom_angle_site_symmetry_3
_geom_angle_publ_flag
N1 Zn1 S4 104.90(8) . . ?
N1 Zn1 S1 102.95(8) . . ?
S4 Zn1 S1 131.41(4) . . ?
N1 Zn1 P1 99.35(8) . . ?
S4 Zn1 P1 122.86(4) . . ?
S1 Zn1 P1 90.25(3) . . ?
N2 Zn2 S2 103.58(8) . . ?
N2 Zn2 S3 102.93(8) . . ?
S2 Zn2 S3 131.06(4) . . ?
N2 Zn2 P2 101.93(8) . . ?
S2 Zn2 P2 122.47(4) . . ?
S3 Zn2 P2 90.70(4) . . ?
C2 S1 Zn1 102.77(11) . . ?
C8 S2 Zn2 100.21(11) . . ?
C25 S3 Zn2 102.63(12) . . ?
C31 S4 Zn1 102.74(11) . . ?
C7 P1 C1 105.47(15) . . ?
C7 P1 C13 105.13(15) . . ?
C1 P1 C13 105.57(15) . . ?
C7 P1 Zn1 125.35(11) . . ?
C1 P1 Zn1 100.69(11) . . ?
C13 P1 Zn1 112.75(11) . . ?
C30 P2 C24 106.02(15) . . ?
C30 P2 C36 106.70(15) . . ?
C24 P2 C36 106.37(15) . . ?
C30 P2 Zn2 125.91(11) . . ?
C24 P2 Zn2 100.93(12) . . ?
C36 P2 Zn2 109.32(11) . . ?
C19 N1 C23 117.1(3) . . ?
C19 N1 Zn1 120.6(2) . . ?
C23 N1 Zn1 121.3(2) . . ?
C42 N2 C46 116.9(3) . . ?
C42 N2 Zn2 122.0(2) . . ?
C46 N2 Zn2 120.7(2) . . ?
C6 C1 C2 120.2(3) . . ?
C6 C1 P1 120.1(3) . . ?
C2 C1 P1 119.7(3) . . ?
C3 C2 C1 117.2(3) . . ?
C3 C2 S1 117.2(3) . . ?
C1 C2 S1 125.6(3) . . ?
C4 C3 C2 121.6(4) . . ?
C3 C4 C5 120.6(4) . . ?
C6 C5 C4 118.8(4) . . ?
C5 C6 C1 121.5(4) . . ?
C12 C7 C8 119.8(3) . . ?
C12 C7 P1 122.9(3) . . ?
C8 C7 P1 117.3(2) . . ?
C9 C8 C7 118.6(3) . . ?
C9 C8 S2 122.6(3) . . ?
C7 C8 S2 118.8(2) . . ?
C10 C9 C8 120.5(4) . . ?
C11 C10 C9 120.7(4) . . ?
C10 C11 C12 119.6(4) . . ?
C11 C12 C7 120.7(4) . . ?
C14 C13 C18 118.1(3) . . ?
C14 C13 P1 123.9(3) . . ?
C18 C13 P1 117.7(3) . . ?
C13 C14 C15 120.6(3) . . ?
C16 C15 C14 120.3(4) . . ?
C15 C16 C17 119.8(4) . . ?
C16 C17 C18 120.4(4) . . ?
C17 C18 C13 120.8(3) . . ?
N1 C19 C20 122.9(4) . . ?
C21 C20 C19 119.6(4) . . ?
C20 C21 C22 118.2(4) . . ?
C23 C22 C21 119.3(4) . . ?
N1 C23 C22 122.9(4) . . ?
C29 C24 C25 120.0(3) . . ?
C29 C24 P2 120.2(3) . . ?
C25 C24 P2 119.8(3) . . ?
C24 C25 C26 117.3(4) . . ?
C24 C25 S3 125.5(3) . . ?
C26 C25 S3 117.1(3) . . ?
C27 C26 C25 121.7(4) . . ?
C26 C27 C28 121.0(4) . . ?
C27 C28 C29 118.7(4) . . ?
C24 C29 C28 121.2(4) . . ?
C35 C30 C31 120.0(3) . . ?
C35 C30 P2 122.4(3) . . ?
C31 C30 P2 117.6(2) . . ?
C32 C31 C30 118.4(3) . . ?
C32 C31 S4 122.6(3) . . ?
C30 C31 S4 118.9(3) . . ?
C33 C32 C31 121.0(4) . . ?
C34 C33 C32 120.5(4) . . ?
C33 C34 C35 119.4(4) . . ?
C34 C35 C30 120.6(4) . . ?
C41 C36 C37 117.9(3) . . ?
C41 C36 P2 124.4(3) . . ?
C37 C36 P2 117.1(2) . . ?
C38 C37 C36 121.6(3) . . ?
C39 C38 C37 119.5(3) . . ?
C40 C39 C38 119.7(3) . . ?
C39 C40 C41 121.2(4) . . ?
C40 C41 C36 120.1(3) . . ?
N2 C42 C43 123.3(4) . . ?
C44 C43 C42 118.3(4) . . ?
C45 C44 C43 119.3(4) . . ?
C44 C45 C46 119.3(4) . . ?
N2 C46 C45 122.9(4) . . ?
N1S C1S C2S 179.2(8) . . ?
N2S C3S C4S 179.6(9) . . ?

loop_
_geom_bond_atom_site_label_1
_geom_bond_atom_site_label_2
_geom_bond_distance
_geom_bond_site_symmetry_2
_geom_bond_publ_flag
Zn1 N1 2.124(3) . ?
Zn1 S4 2.2841(10) . ?
Zn1 S1 2.2932(11) . ?
Zn1 P1 2.4172(10) . ?
Zn2 N2 2.132(3) . ?
Zn2 S2 2.2760(10) . ?
Zn2 S3 2.2899(11) . ?
Zn2 P2 2.3941(11) . ?
S1 C2 1.766(4) . ?
S2 C8 1.765(3) . ?
S3 C25 1.763(4) . ?
S4 C31 1.769(4) . ?
P1 C7 1.812(3) . ?
P1 C1 1.816(3) . ?
P1 C13 1.828(3) . ?
P2 C30 1.814(3) . ?
P2 C24 1.817(3) . ?
P2 C36 1.827(3) . ?
N1 C19 1.331(4) . ?
N1 C23 1.339(4) . ?
N2 C42 1.333(4) . ?
N2 C46 1.336(4) . ?
C1 C6 1.383(5) . ?
C1 C2 1.408(4) . ?
C2 C3 1.404(5) . ?
C3 C4 1.372(6) . ?
C4 C5 1.385(6) . ?
C5 C6 1.379(5) . ?
C7 C12 1.389(4) . ?
C7 C8 1.403(4) . ?
C8 C9 1.396(5) . ?
C9 C10 1.382(5) . ?
C10 C11 1.375(6) . ?
C11 C12 1.381(5) . ?
C13 C14 1.380(4) . ?
C13 C18 1.398(5) . ?
C14 C15 1.391(5) . ?
C15 C16 1.367(5) . ?
C16 C17 1.370(5) . ?
C17 C18 1.374(5) . ?
C19 C20 1.372(5) . ?
C20 C21 1.361(6) . ?
C21 C22 1.375(5) . ?
C22 C23 1.366(5) . ?
C24 C29 1.388(5) . ?
C24 C25 1.402(5) . ?
C25 C26 1.409(5) . ?
C26 C27 1.360(6) . ?
C27 C28 1.376(6) . ?
C28 C29 1.390(5) . ?
C30 C35 1.390(5) . ?
C30 C31 1.405(4) . ?
C31 C32 1.388(5) . ?
C32 C33 1.380(5) . ?
C33 C34 1.380(6) . ?
C34 C35 1.383(5) . ?
C36 C41 1.381(4) . ?
C36 C37 1.388(5) . ?
C37 C38 1.379(5) . ?
C38 C39 1.365(5) . ?
C39 C40 1.365(5) . ?
C40 C41 1.379(5) . ?
C42 C43 1.374(5) . ?
C43 C44 1.369(6) . ?
C44 C45 1.353(6) . ?
C45 C46 1.368(5) . ?
N1S C1S 1.115(7) . ?
C1S C2S 1.431(8) . ?
N2S C3S 1.110(8) . ?
C3S C4S 1.416(9) . ?
